data_7707401
loop_
_publ_author_name
'Yu, Renyou'
'Song, Yongjun'
'Chen, Mengzhen'
'He, Lei'

_publ_section_title
;
 Green to blue-green-emitting cationic iridium complexes with a
 CF<sub>3</sub>-substituted phenyl-triazole type cyclometalating ligand:
 synthesis, characterization and their use for efficient light-emitting
 electrochemical cells.
;
_journal_issue 23
_journal_name_full 'Dalton transactions (Cambridge, England : 2003)'
_journal_page_first 8084
_journal_page_last 8095
_journal_paper_doi 10.1039/d1dt01320c
_journal_volume 50
_journal_year 2021
_chemical_formula_moiety 'C40 H26 F6 Ir N8, F6 P'
_chemical_formula_sum 'C40 H26 F12 Ir N8 P'
_chemical_formula_weight 1069.86
_space_group_crystal_system monoclinic
_space_group_IT_number 14
_space_group_name_Hall '-P 2yn'
_space_group_name_H-M_alt 'P 1 21/n 1'
_atom_sites_solution_hydrogens geom
_atom_sites_solution_primary dual
_audit_creation_date 2021-03-31
_audit_creation_method
;
Olex2 1.3
(compiled 2020.11.12 svn.r5f609507 for OlexSys, GUI svn.r6272)
;
_audit_update_record
;
2021-04-01 deposited with the CCDC.	2021-05-18 downloaded from the CCDC.
;
_cell_angle_alpha 90
_cell_angle_beta 101.029(2)
_cell_angle_gamma 90
_cell_formula_units_Z 4
_cell_length_a 12.1625(12)
_cell_length_b 25.390(3)
_cell_length_c 13.6983(14)
_cell_measurement_reflns_used 9923
_cell_measurement_temperature 296.15
_cell_measurement_theta_max 30.351
_cell_measurement_theta_min 2.204
_cell_volume 4152.0(8)
_computing_cell_refinement 'SAINT v7.68A (Bruker, 2009)'
_computing_data_collection 'SAINT v7.68A (Bruker, 2009)'
_computing_data_reduction 'SAINT v7.68A (Bruker, 2009)'
_computing_molecular_graphics 'Olex2 1.3 (Dolomanov et al., 2009)'
_computing_publication_material 'Olex2 1.3 (Dolomanov et al., 2009)'
_computing_structure_refinement 'SHELXL 2018/3 (Sheldrick, 2015)'
_computing_structure_solution 'SHELXT 2018/2 (Sheldrick, 2018)'
_diffrn_ambient_temperature 296.15
_diffrn_measured_fraction_theta_full 0.996
_diffrn_measured_fraction_theta_max 0.939
_diffrn_measurement_device_type 'Bruker APEX-II CCD'
_diffrn_measurement_method '\f and \w scans'
_diffrn_radiation_monochromator graphite
_diffrn_radiation_type MoK\a
_diffrn_radiation_wavelength 0.71073
_diffrn_reflns_av_R_equivalents 0.0373
_diffrn_reflns_av_unetI/netI 0.0440
_diffrn_reflns_Laue_measured_fraction_full 0.996
_diffrn_reflns_Laue_measured_fraction_max 0.939
_diffrn_reflns_limit_h_max 18
_diffrn_reflns_limit_h_min -17
_diffrn_reflns_limit_k_max 36
_diffrn_reflns_limit_k_min -31
_diffrn_reflns_limit_l_max 20
_diffrn_reflns_limit_l_min -20
_diffrn_reflns_number 44630
_diffrn_reflns_point_group_measured_fraction_full 0.996
_diffrn_reflns_point_group_measured_fraction_max 0.939
_diffrn_reflns_theta_full 25.242
_diffrn_reflns_theta_max 32.029
_diffrn_reflns_theta_min 1.604
_diffrn_source_current 30.0
_diffrn_source_power 1.5
_diffrn_source_voltage 50.0
_diffrn_standards_number 0
_exptl_absorpt_coefficient_mu 3.349
_exptl_absorpt_correction_T_max 0.7464
_exptl_absorpt_correction_T_min 0.4628
_exptl_absorpt_correction_type multi-scan
_exptl_absorpt_process_details
;
SADABS-2008/1 (Bruker,2008) was used for absorption correction.
wR2(int) was 0.1184 before and 0.0500 after correction.
The Ratio of minimum to maximum transmission is 0.6200.
The \l/2 correction factor is 0.0015.
;
_exptl_crystal_colour colourless
_exptl_crystal_colour_primary colourless
_exptl_crystal_density_diffrn 1.712
_exptl_crystal_description block
_exptl_crystal_F_000 2088
_exptl_crystal_size_max 0.12
_exptl_crystal_size_mid 0.11
_exptl_crystal_size_min 0.1
_refine_diff_density_max 1.289
_refine_diff_density_min -0.958
_refine_diff_density_rms 0.103
_refine_ls_extinction_method none
_refine_ls_goodness_of_fit_ref 1.037
_refine_ls_hydrogen_treatment constr
_refine_ls_matrix_type full
_refine_ls_number_parameters 663
_refine_ls_number_reflns 13573
_refine_ls_number_restraints 540
_refine_ls_restrained_S_all 1.047
_refine_ls_R_factor_all 0.0698
_refine_ls_R_factor_gt 0.0388
_refine_ls_shift/su_max 0.004
_refine_ls_shift/su_mean 0.000
_refine_ls_structure_factor_coef Fsqd
_refine_ls_weighting_details 'w=1/[\s^2^(Fo^2^)+(0.0445P)^2^+3.7173P] where P=(Fo^2^+2Fc^2^)/3'
_refine_ls_weighting_scheme calc
_refine_ls_wR_factor_gt 0.0907
_refine_ls_wR_factor_ref 0.1032
_reflns_Friedel_coverage 0.000
_reflns_number_gt 9522
_reflns_number_total 13573
_reflns_threshold_expression 'I > 2\s(I)'
_cod_data_source_file d1dt01320c2.cif
_cod_data_source_block mo_210330a_0m
_cod_depositor_comments 'Adding full bibliography for 7707401.cif.'
_cod_original_cell_volume 4152.0(7)
_cod_database_code 7707401
_shelx_shelxl_version_number 2018/3
_shelx_space_group_comment
;
The symmetry employed for this shelxl refinement is uniquely defined
by the following loop, which should always be used as a source of
symmetry information in preference to the above space-group names.
They are only intended as comments.
;
_shelx_estimated_absorpt_t_max 0.731
_shelx_estimated_absorpt_t_min 0.689
_olex2_refinement_description
;
1. Fixed Uiso
 At 1.2 times of:
  All C(H) groups
2. Restrained distances
 F11-F8 \\sim F11-F12 \\sim F11-F7 \\sim F11-F10 \\sim F9-F8 \\sim F9-F12 \\sim
F9-F7 \\sim F9-F10 \\sim F8-
 F12 \\sim F8-F7 \\sim F12-F10 \\sim F7-F10
 with sigma of 0.04
 P1-F11A \\sim P1-F9A \\sim P1-F8A \\sim P1-F12A \\sim P1-F7A \\sim P1-F10A
 with sigma of 0.02
 P1-F11 \\sim P1-F9 \\sim P1-F8 \\sim P1-F12 \\sim P1-F7 \\sim P1-F10
 with sigma of 0.02
 F11A-F8A \\sim F11A-F12A \\sim F11A-F7A \\sim F11A-F10A \\sim F9A-F8A \\sim
F9A-F12A \\sim F9A-F7A ~
 F9A-F10A \\sim F8A-F12A \\sim F8A-F7A \\sim F12A-F10A \\sim F7A-F10A
 with sigma of 0.04
 Ir1-N7 \\sim Ir1-N7A
 with sigma of 0.02
 Ir1-N8 \\sim Ir1-N8A
 with sigma of 0.02
 C36-C35 \\sim C36A-C35A
 with sigma of 0.02
3. Rigid body (RIGU) restrains
 P1, F11, F9, F8, F12, F7, F10
 with sigma for 1-2 distances of 0.0001 and sigma for 1-3 distances of 0.002
 P1, F11A, F9A, F8A, F12A, F7A, F10A
 with sigma for 1-2 distances of 0.0001 and sigma for 1-3 distances of 0.002
 Ir1, N7A, N8A, C31A, C32A, C34A, C35A, C36A, C37A, C38A, C39A, C40A, C33A
 with sigma for 1-2 distances of 0.001 and sigma for 1-3 distances of 0.002
 Ir1, N7, N8, C31, C32, C33, C34, C35, C36, C37, C38, C39, C40
 with sigma for 1-2 distances of 0.001 and sigma for 1-3 distances of 0.002
 C28, C24, C25, C27, C23, C26, N6
 with sigma for 1-2 distances of 0.001 and sigma for 1-3 distances of 0.002
 N6
 with sigma for 1-2 distances of 0.001 and sigma for 1-3 distances of 0.002
4. Others
 Sof(F9A)=Sof(F7A)=Sof(F8A)=Sof(F10A)=Sof(F11A)=Sof(F12A)=1-FVAR(1)
 Sof(F7)=Sof(F8)=Sof(F9)=Sof(F10)=Sof(F11)=Sof(F12)=FVAR(1)
 Sof(N7A)=Sof(C31A)=Sof(H31A)=Sof(C32A)=Sof(H32A)=Sof(C33A)=Sof(H33A)=
 Sof(C34A)=Sof(H34A)=Sof(C35A)=Sof(N8A)=Sof(C36A)=Sof(C37A)=Sof(H37A)=Sof(C38A)=
 Sof(H38A)=Sof(C39A)=Sof(H39A)=Sof(C40A)=Sof(H40A)=1-FVAR(2)
 Sof(N7)=Sof(C31)=Sof(H31)=Sof(C32)=Sof(H32)=Sof(C33)=Sof(H33)=Sof(C34)=
 Sof(H34)=Sof(C35)=Sof(N8)=Sof(C36)=Sof(C37)=Sof(H37)=Sof(C38)=Sof(H38)=
 Sof(C39)=Sof(H39)=Sof(C40)=Sof(H40)=FVAR(2)
5.a Aromatic/amide H refined with riding coordinates:
 C31(H31), C32(H32), C33(H33), C34(H34), C37(H37), C38(H38), C39(H39),
 C40(H40), C2(H2), C3(H3), C4(H4), C5(H5), C9(H9), C10(H10), C11(H11), C12(H12),
  C13(H13), C17(H17), C18(H18), C19(H19), C20(H20), C24(H24), C25(H25),
 C26(H26), C27(H27), C28(H28), C31A(H31A), C32A(H32A), C33A(H33A), C34A(H34A),
 C37A(H37A), C38A(H38A), C39A(H39A), C40A(H40A)
5.b Fitted hexagon refined as free rotating group:
 N7(C31,C32,C33,C34,C35), N8(C36,C37,C38,C39,C40), C23(C24,C25,C26,C27,C28),
 N7A(C31A,C32A,C33A,C34A,C35A), N8A(C36A,C37A,C38A,C39A,C40A)
;
_olex2_submission_special_instructions 'No special instructions were received'

loop_
_space_group_symop_operation_xyz
'x, y, z'
'-x+1/2, y+1/2, -z+1/2'
'-x, -y, -z'
'x-1/2, -y-1/2, z-1/2'

loop_
_atom_site_label
_atom_site_type_symbol
_atom_site_fract_x
_atom_site_fract_y
_atom_site_fract_z
_atom_site_U_iso_or_equiv
_atom_site_adp_type
_atom_site_occupancy
_atom_site_site_symmetry_order
_atom_site_calc_flag
_atom_site_refinement_flags_posn
_atom_site_refinement_flags_adp
_atom_site_refinement_flags_occupancy
_atom_site_disorder_assembly
_atom_site_disorder_group
Ir1 Ir 0.64867(2) 0.81746(2) 0.51350(2) 0.03791(5) Uani 1 1 d D . . . .
F1 F 0.7643(3) 0.82908(13) 0.0862(2) 0.0828(10) Uani 1 1 d . . . . .
F2 F 0.6989(3) 0.75512(12) 0.1205(2) 0.0810(9) Uani 1 1 d . . . . .
F3 F 0.8755(3) 0.76812(16) 0.1495(2) 0.0961(11) Uani 1 1 d . . . . .
F4 F 0.4173(3) 0.78110(15) 0.8732(2) 0.0905(10) Uani 1 1 d . . . . .
F5 F 0.5127(3) 0.84710(14) 0.9357(2) 0.0929(11) Uani 1 1 d . . . . .
F6 F 0.5949(3) 0.77497(15) 0.9153(2) 0.0900(10) Uani 1 1 d . . . . .
N1 N 0.7175(3) 0.81908(12) 0.3910(2) 0.0396(6) Uani 1 1 d . . . . .
N2 N 0.6944(3) 0.79285(14) 0.3016(2) 0.0451(7) Uani 1 1 d . . . . .
N3 N 0.8424(3) 0.84521(13) 0.3079(2) 0.0454(7) Uani 1 1 d . . . . .
N4 N 0.5803(2) 0.82569(12) 0.6357(2) 0.0386(6) Uani 1 1 d . . . . .
N5 N 0.5988(3) 0.80153(13) 0.7263(2) 0.0415(7) Uani 1 1 d . . . . .
N6 N 0.4615(3) 0.86039(14) 0.7172(2) 0.0494(8) Uani 1 1 d . . . . .
N7 N 0.5317(9) 0.7584(4) 0.4644(10) 0.043(2) Uani 0.53(4) 1 d DG . P A 1
C31 C 0.4246(9) 0.7685(6) 0.4110(10) 0.059(3) Uani 0.53(4) 1 d G . P A 1
H31 H 0.399411 0.802967 0.400977 0.070 Uiso 0.53(4) 1 calc R U P A 1
C32 C 0.3553(10) 0.7269(7) 0.3726(8) 0.060(3) Uani 0.53(4) 1 d G . P A 1
H32 H 0.283614 0.733613 0.336864 0.071 Uiso 0.53(4) 1 calc R U P A 1
C33 C 0.3930(12) 0.6753(6) 0.3876(9) 0.061(3) Uani 0.53(4) 1 d G . P A 1
H33 H 0.346546 0.647510 0.361923 0.073 Uiso 0.53(4) 1 calc R U P A 1
C34 C 0.5000(13) 0.6653(5) 0.4411(9) 0.058(3) Uani 0.53(4) 1 d G . P A 1
H34 H 0.525275 0.630762 0.451095 0.070 Uiso 0.53(4) 1 calc R U P A 1
C35 C 0.5694(11) 0.7068(4) 0.4795(8) 0.042(2) Uani 0.53(4) 1 d DG . P A 1
N8 N 0.7364(9) 0.7476(3) 0.5651(10) 0.040(2) Uani 0.53(4) 1 d DG . P A 1
C36 C 0.6818(11) 0.7010(4) 0.5321(9) 0.048(2) Uani 0.53(4) 1 d DG . P A 1
C37 C 0.7358(14) 0.6530(3) 0.5541(11) 0.070(3) Uani 0.53(4) 1 d G . P A 1
H37 H 0.699331 0.621793 0.531968 0.084 Uiso 0.53(4) 1 calc R U P A 1
C38 C 0.8444(14) 0.6516(4) 0.6091(11) 0.061(3) Uani 0.53(4) 1 d G . P A 1
H38 H 0.880553 0.619505 0.623769 0.073 Uiso 0.53(4) 1 calc R U P A 1
C39 C 0.8990(10) 0.6983(5) 0.6421(9) 0.050(3) Uani 0.53(4) 1 d G . P A 1
H39 H 0.971631 0.697339 0.678873 0.060 Uiso 0.53(4) 1 calc R U P A 1
C40 C 0.8450(9) 0.7463(4) 0.6201(9) 0.040(2) Uani 0.53(4) 1 d G . P A 1
H40 H 0.881488 0.777463 0.642175 0.048 Uiso 0.53(4) 1 calc R U P A 1
C1 C 0.7680(3) 0.87301(15) 0.5526(3) 0.0409(8) Uani 1 1 d . . . . .
C2 C 0.7904(4) 0.90352(16) 0.6396(3) 0.0500(9) Uani 1 1 d . . . . .
H2 H 0.748318 0.898120 0.688724 0.060 Uiso 1 1 calc R U . . .
C3 C 0.8737(4) 0.94144(19) 0.6540(4) 0.0655(13) Uani 1 1 d . . . . .
H3 H 0.886359 0.960992 0.712476 0.079 Uiso 1 1 calc R U . . .
C4 C 0.9381(5) 0.9508(2) 0.5834(4) 0.0749(15) Uani 1 1 d . . . . .
H4 H 0.993454 0.976541 0.594285 0.090 Uiso 1 1 calc R U . . .
C5 C 0.9203(4) 0.92186(19) 0.4961(3) 0.0650(13) Uani 1 1 d . . . . .
H5 H 0.963064 0.928055 0.447731 0.078 Uiso 1 1 calc R U . . .
C6 C 0.8364(3) 0.88286(16) 0.4818(3) 0.0477(9) Uani 1 1 d . . . . .
C7 C 0.8044(3) 0.85061(15) 0.3938(3) 0.0443(8) Uani 1 1 d . . . . .
C8 C 0.9426(4) 0.86796(17) 0.2832(3) 0.0522(10) Uani 1 1 d . . . . .
C9 C 0.9338(5) 0.90683(19) 0.2129(4) 0.0654(12) Uani 1 1 d . . . . .
H9 H 0.863910 0.918321 0.179968 0.078 Uiso 1 1 calc R U . . .
C10 C 1.0304(6) 0.9286(2) 0.1920(4) 0.0856(19) Uani 1 1 d . . . . .
H10 H 1.025623 0.954849 0.143966 0.103 Uiso 1 1 calc R U . . .
C11 C 1.1320(6) 0.9123(3) 0.2404(6) 0.094(2) Uani 1 1 d . . . . .
H11 H 1.196765 0.927269 0.225901 0.113 Uiso 1 1 calc R U . . .
C12 C 1.1394(5) 0.8736(3) 0.3109(7) 0.107(2) Uani 1 1 d . . . . .
H12 H 1.209375 0.862388 0.344347 0.129 Uiso 1 1 calc R U . . .
C13 C 1.0435(5) 0.8510(2) 0.3326(5) 0.0840(17) Uani 1 1 d . . . . .
H13 H 1.048265 0.824650 0.380286 0.101 Uiso 1 1 calc R U . . .
C14 C 0.7714(3) 0.80913(15) 0.2537(3) 0.0450(9) Uani 1 1 d . . . . .
C15 C 0.7786(4) 0.7908(2) 0.1519(3) 0.0582(11) Uani 1 1 d . . . . .
C16 C 0.5396(3) 0.87745(16) 0.4705(3) 0.0485(9) Uani 1 1 d . . . . .
C17 C 0.5218(5) 0.9056(2) 0.3809(4) 0.0674(13) Uani 1 1 d . . . . .
H17 H 0.563648 0.896990 0.332963 0.081 Uiso 1 1 calc R U . . .
C18 C 0.4446(5) 0.9453(2) 0.3618(5) 0.0843(17) Uani 1 1 d . . . . .
H18 H 0.434642 0.963098 0.301369 0.101 Uiso 1 1 calc R U . . .
C19 C 0.3824(5) 0.9591(2) 0.4301(5) 0.0864(18) Uani 1 1 d . . . . .
H19 H 0.330964 0.986450 0.416127 0.104 Uiso 1 1 calc R U . . .
C20 C 0.3945(4) 0.9331(2) 0.5202(4) 0.0713(14) Uani 1 1 d . . . . .
H20 H 0.351522 0.942410 0.566783 0.086 Uiso 1 1 calc R U . . .
C21 C 0.4728(3) 0.89237(17) 0.5392(3) 0.0521(10) Uani 1 1 d . . . . .
C22 C 0.4996(3) 0.86150(15) 0.6299(3) 0.0442(8) Uani 1 1 d . . . . .
C23 C 0.3702(3) 0.88862(15) 0.7412(3) 0.0668(12) Uani 1 1 d G . . . .
C24 C 0.3872(3) 0.93676(16) 0.7901(4) 0.113(2) Uani 1 1 d G . . . .
H24 H 0.459023 0.950735 0.806738 0.136 Uiso 1 1 calc R U . . .
C25 C 0.2968(4) 0.96402(17) 0.8140(4) 0.145(3) Uani 1 1 d G . . . .
H25 H 0.308213 0.996225 0.846704 0.174 Uiso 1 1 calc R U . . .
C26 C 0.1895(4) 0.9431(2) 0.7891(5) 0.145(3) Uani 1 1 d G . . . .
H26 H 0.129030 0.961366 0.805088 0.174 Uiso 1 1 calc R U . . .
C27 C 0.1725(3) 0.8950(2) 0.7402(5) 0.141(3) Uani 1 1 d G . . . .
H27 H 0.100657 0.881016 0.723504 0.170 Uiso 1 1 calc R U . . .
C28 C 0.2628(3) 0.86773(15) 0.7162(4) 0.103(2) Uani 1 1 d G . . . .
H28 H 0.251466 0.835525 0.683536 0.124 Uiso 1 1 calc R U . . .
C29 C 0.5255(3) 0.82286(16) 0.7728(3) 0.0443(8) Uani 1 1 d . . . . .
C30 C 0.5126(4) 0.8070(2) 0.8750(3) 0.0606(12) Uani 1 1 d . . . . .
P1 P 0.23413(13) 0.53067(5) 0.42065(10) 0.0674(3) Uani 1 1 d D . . . .
F7 F 0.1934(6) 0.5872(2) 0.3794(6) 0.108(2) Uani 0.720(9) 1 d D . P B 1
F8 F 0.1177(6) 0.5136(4) 0.4345(7) 0.143(3) Uani 0.720(9) 1 d D . P B 1
F9 F 0.2125(8) 0.5082(3) 0.3126(4) 0.151(3) Uani 0.720(9) 1 d D . P B 1
F10 F 0.3556(5) 0.5464(3) 0.3996(6) 0.115(2) Uani 0.720(9) 1 d D . P B 1
F11 F 0.2662(7) 0.5512(3) 0.5256(4) 0.123(2) Uani 0.720(9) 1 d D . P B 1
F12 F 0.2820(7) 0.4755(2) 0.4592(6) 0.124(2) Uani 0.720(9) 1 d D . P B 1
F9A F 0.185(2) 0.4799(7) 0.376(2) 0.185(6) Uani 0.280(9) 1 d D . P B 2
F7A F 0.1631(18) 0.5609(12) 0.3378(14) 0.174(5) Uani 0.280(9) 1 d D . P B 2
F8A F 0.1330(15) 0.5344(9) 0.4780(16) 0.133(5) Uani 0.280(9) 1 d D . P B 2
F10A F 0.3311(15) 0.5295(9) 0.3702(16) 0.125(5) Uani 0.280(9) 1 d D . P B 2
F11A F 0.281(2) 0.5787(9) 0.484(2) 0.199(6) Uani 0.280(9) 1 d D . P B 2
F12A F 0.2987(19) 0.4961(12) 0.5077(16) 0.179(5) Uani 0.280(9) 1 d D . P B 2
N7A N 0.5469(9) 0.7511(4) 0.4610(11) 0.039(2) Uani 0.47(4) 1 d DG . P A 2
C31A C 0.4376(8) 0.7542(6) 0.4081(10) 0.040(2) Uani 0.47(4) 1 d G . P A 2
H31A H 0.403758 0.786906 0.394062 0.048 Uiso 0.47(4) 1 calc R U P A 2
C32A C 0.3787(11) 0.7085(8) 0.3761(9) 0.057(3) Uani 0.47(4) 1 d G . P A 2
H32A H 0.305559 0.710582 0.340685 0.068 Uiso 0.47(4) 1 calc R U P A 2
C33A C 0.4293(16) 0.6596(6) 0.3970(11) 0.069(4) Uani 0.47(4) 1 d G . P A 2
H33A H 0.389886 0.629014 0.375637 0.083 Uiso 0.47(4) 1 calc R U P A 2
C34A C 0.5386(16) 0.6565(4) 0.4500(11) 0.069(4) Uani 0.47(4) 1 d G . P A 2
H34A H 0.572413 0.623770 0.463966 0.082 Uiso 0.47(4) 1 calc R U P A 2
C35A C 0.5974(12) 0.7022(4) 0.4819(11) 0.043(2) Uani 0.47(4) 1 d DG . P A 2
N8A N 0.7554(10) 0.7523(4) 0.5602(11) 0.0291(19) Uani 0.47(4) 1 d DG . P A 2
C36A C 0.7093(11) 0.7027(4) 0.5370(9) 0.037(2) Uani 0.47(4) 1 d DG . P A 2
C37A C 0.7715(14) 0.6578(4) 0.5688(10) 0.047(3) Uani 0.47(4) 1 d G . P A 2
H37A H 0.740675 0.624633 0.553304 0.057 Uiso 0.47(4) 1 calc R U P A 2
C38A C 0.8796(14) 0.6626(5) 0.6238(10) 0.058(3) Uani 0.47(4) 1 d G . P A 2
H38A H 0.921112 0.632539 0.645126 0.070 Uiso 0.47(4) 1 calc R U P A 2
C39A C 0.9256(11) 0.7122(7) 0.6470(10) 0.054(3) Uani 0.47(4) 1 d G . P A 2
H39A H 0.997895 0.715328 0.683852 0.065 Uiso 0.47(4) 1 calc R U P A 2
C40A C 0.8635(11) 0.7570(5) 0.6152(11) 0.048(3) Uani 0.47(4) 1 d G . P A 2
H40A H 0.894241 0.790211 0.630756 0.058 Uiso 0.47(4) 1 calc R U P A 2

loop_
_atom_site_aniso_label
_atom_site_aniso_U_11
_atom_site_aniso_U_22
_atom_site_aniso_U_33
_atom_site_aniso_U_23
_atom_site_aniso_U_13
_atom_site_aniso_U_12
Ir1 0.03509(7) 0.04490(8) 0.03191(7) 0.00170(6) 0.00179(5) -0.00249(6)
F1 0.125(3) 0.083(2) 0.0391(14) 0.0107(13) 0.0120(16) -0.0128(18)
F2 0.109(2) 0.085(2) 0.0477(15) -0.0149(14) 0.0104(15) -0.0282(18)
F3 0.086(2) 0.139(3) 0.0666(19) -0.0169(19) 0.0230(17) 0.032(2)
F4 0.079(2) 0.133(3) 0.0639(18) -0.0046(18) 0.0243(16) -0.041(2)
F5 0.128(3) 0.106(3) 0.0518(16) -0.0269(17) 0.0351(18) -0.021(2)
F6 0.089(2) 0.131(3) 0.0480(15) 0.0236(17) 0.0096(15) 0.013(2)
N1 0.0391(15) 0.0469(17) 0.0308(13) -0.0001(12) 0.0022(12) -0.0099(13)
N2 0.0456(18) 0.0542(19) 0.0329(15) -0.0013(13) 0.0009(13) -0.0059(15)
N3 0.0458(18) 0.0512(19) 0.0383(16) 0.0047(14) 0.0062(14) -0.0092(15)
N4 0.0289(14) 0.0512(18) 0.0334(14) 0.0015(12) 0.0002(11) 0.0052(12)
N5 0.0363(15) 0.0526(18) 0.0342(15) 0.0019(13) 0.0028(12) -0.0019(13)
N6 0.0393(16) 0.062(2) 0.0461(18) -0.0099(15) 0.0053(14) 0.0047(14)
N7 0.041(3) 0.057(4) 0.035(4) 0.003(3) 0.018(3) -0.008(3)
C31 0.047(4) 0.063(5) 0.063(6) -0.011(4) 0.003(4) -0.008(3)
C32 0.052(5) 0.064(6) 0.061(6) -0.007(4) 0.006(4) -0.012(4)
C33 0.046(5) 0.060(5) 0.072(6) -0.010(5) 0.002(4) -0.017(4)
C34 0.045(5) 0.057(4) 0.071(6) -0.003(4) 0.007(4) -0.015(4)
C35 0.040(4) 0.054(4) 0.037(4) -0.003(3) 0.015(3) -0.011(3)
N8 0.032(3) 0.053(4) 0.038(4) 0.009(3) 0.011(3) -0.005(2)
C36 0.040(4) 0.054(4) 0.052(5) 0.005(3) 0.016(3) -0.008(3)
C37 0.052(5) 0.055(4) 0.099(9) 0.007(4) 0.004(5) -0.008(3)
C38 0.047(5) 0.044(4) 0.091(7) 0.008(4) 0.011(5) -0.005(3)
C39 0.037(4) 0.047(4) 0.066(6) 0.012(4) 0.010(4) -0.004(3)
C40 0.031(3) 0.044(4) 0.046(4) 0.007(3) 0.010(3) -0.007(3)
C1 0.044(2) 0.0418(19) 0.0336(17) 0.0023(14) 0.0001(15) -0.0018(15)
C2 0.055(2) 0.048(2) 0.045(2) -0.0045(17) 0.0041(18) -0.0022(18)
C3 0.080(3) 0.055(3) 0.058(3) -0.015(2) 0.003(2) -0.014(2)
C4 0.091(4) 0.066(3) 0.065(3) -0.009(2) 0.008(3) -0.041(3)
C5 0.077(3) 0.065(3) 0.053(2) -0.006(2) 0.013(2) -0.035(2)
C6 0.053(2) 0.047(2) 0.0401(19) 0.0010(16) 0.0019(17) -0.0109(17)
C7 0.046(2) 0.049(2) 0.0366(18) 0.0014(15) 0.0056(16) -0.0100(17)
C8 0.052(2) 0.055(2) 0.052(2) -0.0017(19) 0.0173(19) -0.0140(19)
C9 0.072(3) 0.068(3) 0.058(3) 0.002(2) 0.020(2) -0.019(2)
C10 0.116(5) 0.075(4) 0.076(4) -0.003(3) 0.046(4) -0.037(4)
C11 0.078(4) 0.096(5) 0.120(5) -0.019(4) 0.048(4) -0.032(4)
C12 0.056(3) 0.100(5) 0.169(8) 0.002(5) 0.028(4) -0.009(3)
C13 0.058(3) 0.077(4) 0.115(5) 0.021(3) 0.013(3) -0.002(3)
C14 0.047(2) 0.055(2) 0.0316(17) 0.0038(15) 0.0054(15) -0.0034(17)
C15 0.069(3) 0.067(3) 0.038(2) 0.0022(19) 0.007(2) -0.003(2)
C16 0.048(2) 0.053(2) 0.0391(19) 0.0053(17) -0.0048(16) 0.0002(18)
C17 0.075(3) 0.070(3) 0.051(2) 0.020(2) -0.004(2) 0.000(2)
C18 0.084(4) 0.085(4) 0.073(4) 0.031(3) -0.013(3) 0.009(3)
C19 0.073(4) 0.072(4) 0.101(5) 0.019(3) -0.015(3) 0.024(3)
C20 0.060(3) 0.063(3) 0.080(3) -0.001(3) -0.013(3) 0.015(2)
C21 0.046(2) 0.051(2) 0.053(2) 0.0025(18) -0.0064(18) 0.0090(18)
C22 0.0374(19) 0.047(2) 0.045(2) -0.0033(16) 0.0008(15) 0.0049(16)
C23 0.054(2) 0.085(3) 0.062(3) -0.017(2) 0.015(2) 0.0170(18)
C24 0.090(4) 0.114(4) 0.132(6) -0.062(4) 0.012(4) 0.022(3)
C25 0.128(4) 0.156(7) 0.153(7) -0.081(6) 0.030(5) 0.047(4)
C26 0.111(4) 0.169(6) 0.165(8) -0.025(5) 0.051(5) 0.056(5)
C27 0.068(4) 0.163(6) 0.197(9) -0.026(6) 0.038(5) 0.041(4)
C28 0.053(2) 0.103(4) 0.155(6) -0.023(4) 0.021(3) 0.015(2)
C29 0.0376(18) 0.059(2) 0.0339(17) -0.0040(16) 0.0016(14) -0.0037(17)
C30 0.055(3) 0.089(3) 0.040(2) -0.006(2) 0.013(2) -0.012(2)
P1 0.0900(9) 0.0568(6) 0.0540(6) -0.0058(5) 0.0105(6) -0.0040(6)
F7 0.114(4) 0.0773(15) 0.139(5) 0.034(2) 0.041(4) 0.016(2)
F8 0.1014(13) 0.168(7) 0.162(7) 0.041(6) 0.029(3) -0.023(2)
F9 0.237(8) 0.146(5) 0.0691(12) -0.043(2) 0.027(2) -0.046(5)
F10 0.1004(14) 0.093(4) 0.157(6) 0.024(4) 0.041(2) -0.0015(17)
F11 0.198(6) 0.106(4) 0.0599(10) -0.0220(17) 0.0090(18) -0.023(4)
F12 0.169(5) 0.0735(16) 0.131(5) 0.022(2) 0.035(4) 0.027(3)
F9A 0.233(14) 0.120(4) 0.211(14) -0.090(6) 0.067(8) -0.082(7)
F7A 0.167(9) 0.248(10) 0.108(6) 0.081(7) 0.031(5) 0.089(10)
F8A 0.147(4) 0.124(13) 0.150(7) 0.030(8) 0.084(5) 0.028(6)
F10A 0.139(4) 0.107(13) 0.149(7) 0.030(7) 0.079(5) 0.023(5)
F11A 0.276(15) 0.155(5) 0.178(10) -0.106(6) 0.073(8) -0.106(8)
F12A 0.159(10) 0.239(9) 0.139(7) 0.109(7) 0.026(5) 0.060(10)
N7A 0.032(3) 0.052(4) 0.033(4) -0.008(3) 0.003(3) -0.008(3)
C31A 0.027(3) 0.054(5) 0.040(4) -0.006(4) 0.008(3) -0.006(3)
C32A 0.039(5) 0.062(6) 0.065(7) -0.010(5) -0.003(4) -0.014(4)
C33A 0.053(6) 0.059(5) 0.090(8) -0.006(5) 0.000(6) -0.014(5)
C34A 0.052(6) 0.053(5) 0.096(8) 0.001(5) 0.001(6) -0.014(4)
C35A 0.034(4) 0.051(4) 0.047(5) 0.000(3) 0.017(3) -0.009(3)
N8A 0.029(3) 0.038(3) 0.026(3) 0.003(3) 0.018(3) -0.001(2)
C36A 0.034(4) 0.039(3) 0.044(5) 0.002(3) 0.017(3) -0.005(3)
C37A 0.044(5) 0.041(4) 0.057(6) 0.002(3) 0.009(4) -0.002(3)
C38A 0.046(5) 0.059(5) 0.066(6) 0.019(5) 0.003(4) -0.008(4)
C39A 0.037(5) 0.062(6) 0.063(6) 0.014(4) 0.004(4) -0.006(4)
C40A 0.033(4) 0.066(5) 0.046(5) 0.016(4) 0.009(3) -0.004(3)

loop_
_atom_type_symbol
_atom_type_description
_atom_type_scat_dispersion_real
_atom_type_scat_dispersion_imag
_atom_type_scat_source
C C 0.0033 0.0016 'International Tables Vol C Tables 4.2.6.8 and 6.1.1.4'
H H 0.0000 0.0000 'International Tables Vol C Tables 4.2.6.8 and 6.1.1.4'
F F 0.0171 0.0103 'International Tables Vol C Tables 4.2.6.8 and 6.1.1.4'
Ir Ir -1.4442 7.9887 'International Tables Vol C Tables 4.2.6.8 and 6.1.1.4'
N N 0.0061 0.0033 'International Tables Vol C Tables 4.2.6.8 and 6.1.1.4'
P P 0.1023 0.0942 'International Tables Vol C Tables 4.2.6.8 and 6.1.1.4'

loop_
_geom_angle_atom_site_label_1
_geom_angle_atom_site_label_2
_geom_angle_atom_site_label_3
_geom_angle
_geom_angle_site_symmetry_1
_geom_angle_site_symmetry_3
_geom_angle_publ_flag
N1 Ir1 N4 172.88(12) . . ?
N1 Ir1 N7 96.5(4) . . ?
N1 Ir1 N8 91.8(4) . . ?
N1 Ir1 C1 79.31(13) . . ?
N1 Ir1 C16 95.46(14) . . ?
N1 Ir1 N7A 92.4(4) . . ?
N1 Ir1 N8A 86.5(5) . . ?
N4 Ir1 N7 88.7(4) . . ?
N4 Ir1 N8 94.1(4) . . ?
N4 Ir1 C1 95.57(13) . . ?
N4 Ir1 C16 79.24(14) . . ?
N4 Ir1 N7A 93.3(5) . . ?
N4 Ir1 N8A 99.0(4) . . ?
N7 Ir1 N8 77.0(4) . . ?
C1 Ir1 N7 175.6(5) . . ?
C1 Ir1 N8 101.8(3) . . ?
C1 Ir1 C16 87.10(16) . . ?
C1 Ir1 N7A 169.0(4) . . ?
C1 Ir1 N8A 95.6(4) . . ?
C16 Ir1 N7 94.5(4) . . ?
C16 Ir1 N8 169.4(4) . . ?
C16 Ir1 N7A 101.0(4) . . ?
C16 Ir1 N8A 176.9(4) . . ?
N8A Ir1 N7A 76.6(4) . . ?
N2 N1 Ir1 133.3(2) . . ?
C7 N1 Ir1 116.5(2) . . ?
C7 N1 N2 110.2(3) . . ?
C14 N2 N1 104.5(3) . . ?
C7 N3 C8 127.4(3) . . ?
C7 N3 C14 104.6(3) . . ?
C14 N3 C8 127.7(3) . . ?
N5 N4 Ir1 133.3(2) . . ?
C22 N4 Ir1 116.0(3) . . ?
C22 N4 N5 110.7(3) . . ?
C29 N5 N4 104.4(3) . . ?
C22 N6 C23 127.4(4) . . ?
C22 N6 C29 104.5(3) . . ?
C29 N6 C23 127.9(4) . . ?
C31 N7 Ir1 123.4(5) . . ?
C31 N7 C35 120.0 . . ?
C35 N7 Ir1 116.4(5) . . ?
N7 C31 H31 120.0 . . ?
C32 C31 N7 120.0 . . ?
C32 C31 H31 120.0 . . ?
C31 C32 H32 120.0 . . ?
C33 C32 C31 120.0 . . ?
C33 C32 H32 120.0 . . ?
C32 C33 H33 120.0 . . ?
C32 C33 C34 120.0 . . ?
C34 C33 H33 120.0 . . ?
C33 C34 H34 120.0 . . ?
C35 C34 C33 120.0 . . ?
C35 C34 H34 120.0 . . ?
N7 C35 C36 115.5(6) . . ?
C34 C35 N7 120.0 . . ?
C34 C35 C36 124.5(6) . . ?
C36 N8 Ir1 115.2(5) . . ?
C36 N8 C40 120.0 . . ?
C40 N8 Ir1 124.6(5) . . ?
N8 C36 C35 115.3(6) . . ?
C37 C36 C35 124.6(6) . . ?
C37 C36 N8 120.0 . . ?
C36 C37 H37 120.0 . . ?
C36 C37 C38 120.0 . . ?
C38 C37 H37 120.0 . . ?
C37 C38 H38 120.0 . . ?
C39 C38 C37 120.0 . . ?
C39 C38 H38 120.0 . . ?
C38 C39 H39 120.0 . . ?
C38 C39 C40 120.0 . . ?
C40 C39 H39 120.0 . . ?
N8 C40 H40 120.0 . . ?
C39 C40 N8 120.0 . . ?
C39 C40 H40 120.0 . . ?
C2 C1 Ir1 128.5(3) . . ?
C2 C1 C6 116.2(4) . . ?
C6 C1 Ir1 115.3(3) . . ?
C1 C2 H2 119.3 . . ?
C3 C2 C1 121.5(4) . . ?
C3 C2 H2 119.3 . . ?
C2 C3 H3 119.4 . . ?
C4 C3 C2 121.3(4) . . ?
C4 C3 H3 119.4 . . ?
C3 C4 H4 120.0 . . ?
C3 C4 C5 120.0(4) . . ?
C5 C4 H4 120.0 . . ?
C4 C5 H5 120.6 . . ?
C4 C5 C6 118.8(4) . . ?
C6 C5 H5 120.6 . . ?
C1 C6 C7 111.8(3) . . ?
C5 C6 C1 122.3(4) . . ?
C5 C6 C7 125.9(4) . . ?
N1 C7 N3 108.6(3) . . ?
N1 C7 C6 117.0(3) . . ?
N3 C7 C6 134.4(4) . . ?
C9 C8 N3 119.8(4) . . ?
C13 C8 N3 118.7(4) . . ?
C13 C8 C9 121.5(4) . . ?
C8 C9 H9 120.6 . . ?
C8 C9 C10 118.7(5) . . ?
C10 C9 H9 120.6 . . ?
C9 C10 H10 119.7 . . ?
C11 C10 C9 120.7(6) . . ?
C11 C10 H10 119.7 . . ?
C10 C11 H11 120.1 . . ?
C10 C11 C12 119.9(6) . . ?
C12 C11 H11 120.1 . . ?
C11 C12 H12 119.8 . . ?
C11 C12 C13 120.3(7) . . ?
C13 C12 H12 119.8 . . ?
C8 C13 C12 118.9(6) . . ?
C8 C13 H13 120.5 . . ?
C12 C13 H13 120.5 . . ?
N2 C14 N3 112.1(3) . . ?
N2 C14 C15 123.1(4) . . ?
N3 C14 C15 124.7(4) . . ?
F1 C15 F2 106.8(4) . . ?
F1 C15 F3 107.9(4) . . ?
F1 C15 C14 112.8(4) . . ?
F2 C15 C14 110.1(4) . . ?
F3 C15 F2 107.0(4) . . ?
F3 C15 C14 111.9(4) . . ?
C17 C16 Ir1 128.3(4) . . ?
C17 C16 C21 115.9(4) . . ?
C21 C16 Ir1 115.8(3) . . ?
C16 C17 H17 119.1 . . ?
C18 C17 C16 121.9(5) . . ?
C18 C17 H17 119.1 . . ?
C17 C18 H18 119.6 . . ?
C19 C18 C17 120.7(5) . . ?
C19 C18 H18 119.6 . . ?
C18 C19 H19 119.5 . . ?
C18 C19 C20 121.0(5) . . ?
C20 C19 H19 119.5 . . ?
C19 C20 H20 120.9 . . ?
C19 C20 C21 118.2(5) . . ?
C21 C20 H20 120.9 . . ?
C16 C21 C22 111.3(3) . . ?
C20 C21 C16 122.3(4) . . ?
C20 C21 C22 126.4(4) . . ?
N4 C22 N6 107.7(3) . . ?
N4 C22 C21 117.6(4) . . ?
N6 C22 C21 134.7(4) . . ?
C24 C23 N6 120.5(3) . . ?
C24 C23 C28 120.0 . . ?
C28 C23 N6 119.5(3) . . ?
C23 C24 H24 120.0 . . ?
C25 C24 C23 120.0 . . ?
C25 C24 H24 120.0 . . ?
C24 C25 H25 120.0 . . ?
C26 C25 C24 120.0 . . ?
C26 C25 H25 120.0 . . ?
C25 C26 H26 120.0 . . ?
C25 C26 C27 120.0 . . ?
C27 C26 H26 120.0 . . ?
C26 C27 H27 120.0 . . ?
C28 C27 C26 120.0 . . ?
C28 C27 H27 120.0 . . ?
C23 C28 H28 120.0 . . ?
C27 C28 C23 120.0 . . ?
C27 C28 H28 120.0 . . ?
N5 C29 N6 112.7(3) . . ?
N5 C29 C30 123.2(4) . . ?
N6 C29 C30 124.1(4) . . ?
F4 C30 C29 111.3(4) . . ?
F5 C30 F4 106.9(4) . . ?
F5 C30 F6 107.6(4) . . ?
F5 C30 C29 113.3(4) . . ?
F6 C30 F4 107.0(4) . . ?
F6 C30 C29 110.5(4) . . ?
F7 P1 F10 86.9(4) . . ?
F8 P1 F7 93.9(4) . . ?
F8 P1 F9 91.2(4) . . ?
F8 P1 F10 176.2(5) . . ?
F8 P1 F12 89.9(4) . . ?
F9 P1 F7 90.5(4) . . ?
F9 P1 F10 85.1(4) . . ?
F9 P1 F12 88.7(4) . . ?
F11 P1 F7 91.9(3) . . ?
F11 P1 F8 93.2(4) . . ?
F11 P1 F9 174.8(5) . . ?
F11 P1 F10 90.4(4) . . ?
F11 P1 F12 88.6(3) . . ?
F12 P1 F7 176.2(4) . . ?
F12 P1 F10 89.3(4) . . ?
F9A P1 F8A 88.0(9) . . ?
F9A P1 F11A 169.9(11) . . ?
F9A P1 F12A 86.2(10) . . ?
F7A P1 F9A 90.1(11) . . ?
F7A P1 F8A 87.4(10) . . ?
F7A P1 F11A 96.7(11) . . ?
F7A P1 F12A 174.8(12) . . ?
F10A P1 F9A 94.9(10) . . ?
F10A P1 F7A 93.0(10) . . ?
F10A P1 F8A 177.1(11) . . ?
F10A P1 F11A 92.2(10) . . ?
F10A P1 F12A 90.9(10) . . ?
F11A P1 F8A 84.9(9) . . ?
F11A P1 F12A 86.6(11) . . ?
F12A P1 F8A 88.8(10) . . ?
C31A N7A Ir1 124.5(5) . . ?
C31A N7A C35A 120.0 . . ?
C35A N7A Ir1 115.5(5) . . ?
N7A C31A H31A 120.0 . . ?
N7A C31A C32A 120.0 . . ?
C32A C31A H31A 120.0 . . ?
C31A C32A H32A 120.0 . . ?
C31A C32A C33A 120.0 . . ?
C33A C32A H32A 120.0 . . ?
C32A C33A H33A 120.0 . . ?
C34A C33A C32A 120.0 . . ?
C34A C33A H33A 120.0 . . ?
C33A C34A H34A 120.0 . . ?
C35A C34A C33A 120.0 . . ?
C35A C34A H34A 120.0 . . ?
N7A C35A C36A 116.2(7) . . ?
C34A C35A N7A 120.0 . . ?
C34A C35A C36A 123.8(7) . . ?
C36A N8A Ir1 116.2(5) . . ?
C36A N8A C40A 120.0 . . ?
C40A N8A Ir1 123.8(5) . . ?
N8A C36A C35A 115.5(6) . . ?
C37A C36A C35A 124.5(6) . . ?
C37A C36A N8A 120.0 . . ?
C36A C37A H37A 120.0 . . ?
C38A C37A C36A 120.0 . . ?
C38A C37A H37A 120.0 . . ?
C37A C38A H38A 120.0 . . ?
C37A C38A C39A 120.0 . . ?
C39A C38A H38A 120.0 . . ?
C38A C39A H39A 120.0 . . ?
C40A C39A C38A 120.0 . . ?
C40A C39A H39A 120.0 . . ?
N8A C40A H40A 120.0 . . ?
C39A C40A N8A 120.0 . . ?
C39A C40A H40A 120.0 . . ?

loop_
_geom_bond_atom_site_label_1
_geom_bond_atom_site_label_2
_geom_bond_distance
_geom_bond_site_symmetry_2
_geom_bond_publ_flag
Ir1 N1 2.013(3) . ?
Ir1 N4 2.017(3) . ?
Ir1 N7 2.087(6) . ?
Ir1 N8 2.119(7) . ?
Ir1 C1 2.021(4) . ?
Ir1 C16 2.032(4) . ?
Ir1 N7A 2.133(7) . ?
Ir1 N8A 2.124(7) . ?
F1 C15 1.313(5) . ?
F2 C15 1.336(5) . ?
F3 C15 1.318(6) . ?
F4 C30 1.328(5) . ?
F5 C30 1.315(6) . ?
F6 C30 1.325(6) . ?
N1 N2 1.376(4) . ?
N1 C7 1.321(5) . ?
N2 C14 1.308(5) . ?
N3 C7 1.352(5) . ?
N3 C8 1.446(5) . ?
N3 C14 1.376(5) . ?
N4 N5 1.364(4) . ?
N4 C22 1.329(5) . ?
N5 C29 1.308(5) . ?
N6 C22 1.364(5) . ?
N6 C23 1.412(4) . ?
N6 C29 1.367(5) . ?
N7 C31 1.3900 . ?
N7 C35 1.3900 . ?
C31 H31 0.9300 . ?
C31 C32 1.3900 . ?
C32 H32 0.9300 . ?
C32 C33 1.3900 . ?
C33 H33 0.9300 . ?
C33 C34 1.3900 . ?
C34 H34 0.9300 . ?
C34 C35 1.3900 . ?
C35 C36 1.426(7) . ?
N8 C36 1.3900 . ?
N8 C40 1.3900 . ?
C36 C37 1.3900 . ?
C37 H37 0.9300 . ?
C37 C38 1.3900 . ?
C38 H38 0.9300 . ?
C38 C39 1.3900 . ?
C39 H39 0.9300 . ?
C39 C40 1.3900 . ?
C40 H40 0.9300 . ?
C1 C2 1.404(5) . ?
C1 C6 1.415(5) . ?
C2 H2 0.9300 . ?
C2 C3 1.384(6) . ?
C3 H3 0.9300 . ?
C3 C4 1.377(7) . ?
C4 H4 0.9300 . ?
C4 C5 1.385(6) . ?
C5 H5 0.9300 . ?
C5 C6 1.409(6) . ?
C6 C7 1.447(5) . ?
C8 C9 1.368(6) . ?
C8 C13 1.353(7) . ?
C9 H9 0.9300 . ?
C9 C10 1.378(7) . ?
C10 H10 0.9300 . ?
C10 C11 1.352(9) . ?
C11 H11 0.9300 . ?
C11 C12 1.368(10) . ?
C12 H12 0.9300 . ?
C12 C13 1.382(8) . ?
C13 H13 0.9300 . ?
C14 C15 1.488(6) . ?
C16 C17 1.400(6) . ?
C16 C21 1.408(6) . ?
C17 H17 0.9300 . ?
C17 C18 1.370(7) . ?
C18 H18 0.9300 . ?
C18 C19 1.356(8) . ?
C19 H19 0.9300 . ?
C19 C20 1.383(8) . ?
C20 H20 0.9300 . ?
C20 C21 1.396(6) . ?
C21 C22 1.452(6) . ?
C23 C24 1.3900 . ?
C23 C28 1.3900 . ?
C24 H24 0.9300 . ?
C24 C25 1.3900 . ?
C25 H25 0.9300 . ?
C25 C26 1.3900 . ?
C26 H26 0.9300 . ?
C26 C27 1.3900 . ?
C27 H27 0.9300 . ?
C27 C28 1.3900 . ?
C28 H28 0.9300 . ?
C29 C30 1.493(6) . ?
P1 F7 1.587(5) . ?
P1 F8 1.527(6) . ?
P1 F9 1.561(5) . ?
P1 F10 1.608(6) . ?
P1 F11 1.509(5) . ?
P1 F12 1.569(5) . ?
P1 F9A 1.504(11) . ?
P1 F7A 1.499(12) . ?
P1 F8A 1.584(12) . ?
P1 F10A 1.477(12) . ?
P1 F11A 1.540(11) . ?
P1 F12A 1.565(12) . ?
N7A C31A 1.3900 . ?
N7A C35A 1.3900 . ?
C31A H31A 0.9300 . ?
C31A C32A 1.3900 . ?
C32A H32A 0.9300 . ?
C32A C33A 1.3900 . ?
C33A H33A 0.9300 . ?
C33A C34A 1.3900 . ?
C34A H34A 0.9300 . ?
C34A C35A 1.3900 . ?
C35A C36A 1.424(7) . ?
N8A C36A 1.3900 . ?
N8A C40A 1.3900 . ?
C36A C37A 1.3900 . ?
C37A H37A 0.9300 . ?
C37A C38A 1.3900 . ?
C38A H38A 0.9300 . ?
C38A C39A 1.3900 . ?
C39A H39A 0.9300 . ?
C39A C40A 1.3900 . ?
C40A H40A 0.9300 . ?

loop_
_geom_torsion_atom_site_label_1
_geom_torsion_atom_site_label_2
_geom_torsion_atom_site_label_3
_geom_torsion_atom_site_label_4
_geom_torsion
_geom_torsion_site_symmetry_1
_geom_torsion_site_symmetry_2
_geom_torsion_site_symmetry_3
_geom_torsion_site_symmetry_4
_geom_torsion_publ_flag
Ir1 N1 N2 C14 -177.4(3) . . . . ?
Ir1 N1 C7 N3 177.5(2) . . . . ?
Ir1 N1 C7 C6 -3.7(5) . . . . ?
Ir1 N4 N5 C29 -178.0(3) . . . . ?
Ir1 N4 C22 N6 178.2(2) . . . . ?
Ir1 N4 C22 C21 -2.8(5) . . . . ?
Ir1 N7 C31 C32 173.8(9) . . . . ?
Ir1 N7 C35 C34 -174.2(9) . . . . ?
Ir1 N7 C35 C36 3.6(9) . . . . ?
Ir1 N8 C36 C35 -7.9(9) . . . . ?
Ir1 N8 C36 C37 174.3(9) . . . . ?
Ir1 N8 C40 C39 -173.7(10) . . . . ?
Ir1 C1 C2 C3 -177.9(3) . . . . ?
Ir1 C1 C6 C5 177.4(4) . . . . ?
Ir1 C1 C6 C7 0.7(4) . . . . ?
Ir1 C16 C17 C18 179.8(4) . . . . ?
Ir1 C16 C21 C20 179.7(4) . . . . ?
Ir1 C16 C21 C22 1.6(5) . . . . ?
Ir1 N7A C31A C32A 179.2(10) . . . . ?
Ir1 N7A C35A C34A -179.3(10) . . . . ?
Ir1 N7A C35A C36A 1.1(9) . . . . ?
Ir1 N8A C36A C35A 1.9(10) . . . . ?
Ir1 N8A C36A C37A -177.0(9) . . . . ?
Ir1 N8A C40A C39A 176.7(10) . . . . ?
N1 N2 C14 N3 -0.7(4) . . . . ?
N1 N2 C14 C15 -179.9(4) . . . . ?
N2 N1 C7 N3 -1.4(4) . . . . ?
N2 N1 C7 C6 177.4(3) . . . . ?
N2 C14 C15 F1 117.1(5) . . . . ?
N2 C14 C15 F2 -2.1(6) . . . . ?
N2 C14 C15 F3 -121.0(5) . . . . ?
N3 C8 C9 C10 178.8(4) . . . . ?
N3 C8 C13 C12 -178.5(6) . . . . ?
N3 C14 C15 F1 -61.9(6) . . . . ?
N3 C14 C15 F2 178.9(4) . . . . ?
N3 C14 C15 F3 60.0(6) . . . . ?
N4 N5 C29 N6 -1.0(4) . . . . ?
N4 N5 C29 C30 178.0(4) . . . . ?
N5 N4 C22 N6 -1.5(4) . . . . ?
N5 N4 C22 C21 177.5(3) . . . . ?
N5 C29 C30 F4 -109.5(5) . . . . ?
N5 C29 C30 F5 130.0(5) . . . . ?
N5 C29 C30 F6 9.2(6) . . . . ?
N6 C23 C24 C25 -179.5(4) . . . . ?
N6 C23 C28 C27 179.5(4) . . . . ?
N6 C29 C30 F4 69.4(6) . . . . ?
N6 C29 C30 F5 -51.1(6) . . . . ?
N6 C29 C30 F6 -171.9(4) . . . . ?
N7 C31 C32 C33 0.0 . . . . ?
N7 C35 C36 N8 2.9(9) . . . . ?
N7 C35 C36 C37 -179.4(7) . . . . ?
C31 N7 C35 C34 0.0 . . . . ?
C31 N7 C35 C36 177.8(9) . . . . ?
C31 C32 C33 C34 0.0 . . . . ?
C32 C33 C34 C35 0.0 . . . . ?
C33 C34 C35 N7 0.0 . . . . ?
C33 C34 C35 C36 -177.6(10) . . . . ?
C34 C35 C36 N8 -179.4(7) . . . . ?
C34 C35 C36 C37 -1.7(12) . . . . ?
C35 N7 C31 C32 0.0 . . . . ?
C35 C36 C37 C38 -177.6(10) . . . . ?
N8 C36 C37 C38 0.0 . . . . ?
C36 N8 C40 C39 0.0 . . . . ?
C36 C37 C38 C39 0.0 . . . . ?
C37 C38 C39 C40 0.0 . . . . ?
C38 C39 C40 N8 0.0 . . . . ?
C40 N8 C36 C35 177.8(9) . . . . ?
C40 N8 C36 C37 0.0 . . . . ?
C1 C2 C3 C4 0.0(8) . . . . ?
C1 C6 C7 N1 1.9(5) . . . . ?
C1 C6 C7 N3 -179.7(4) . . . . ?
C2 C1 C6 C5 -1.6(6) . . . . ?
C2 C1 C6 C7 -178.3(4) . . . . ?
C2 C3 C4 C5 -0.2(9) . . . . ?
C3 C4 C5 C6 -0.4(9) . . . . ?
C4 C5 C6 C1 1.4(8) . . . . ?
C4 C5 C6 C7 177.6(5) . . . . ?
C5 C6 C7 N1 -174.7(4) . . . . ?
C5 C6 C7 N3 3.7(8) . . . . ?
C6 C1 C2 C3 0.9(6) . . . . ?
C7 N1 N2 C14 1.3(4) . . . . ?
C7 N3 C8 C9 -110.7(5) . . . . ?
C7 N3 C8 C13 67.6(6) . . . . ?
C7 N3 C14 N2 -0.1(5) . . . . ?
C7 N3 C14 C15 179.0(4) . . . . ?
C8 N3 C7 N1 -173.1(4) . . . . ?
C8 N3 C7 C6 8.4(8) . . . . ?
C8 N3 C14 N2 173.9(4) . . . . ?
C8 N3 C14 C15 -7.0(7) . . . . ?
C8 C9 C10 C11 -0.6(9) . . . . ?
C9 C8 C13 C12 -0.2(9) . . . . ?
C9 C10 C11 C12 0.2(10) . . . . ?
C10 C11 C12 C13 0.2(11) . . . . ?
C11 C12 C13 C8 -0.2(11) . . . . ?
C13 C8 C9 C10 0.6(8) . . . . ?
C14 N3 C7 N1 0.9(4) . . . . ?
C14 N3 C7 C6 -177.6(5) . . . . ?
C14 N3 C8 C9 76.6(6) . . . . ?
C14 N3 C8 C13 -105.1(6) . . . . ?
C16 C17 C18 C19 0.3(9) . . . . ?
C16 C21 C22 N4 0.8(5) . . . . ?
C16 C21 C22 N6 179.5(4) . . . . ?
C17 C16 C21 C20 -0.7(7) . . . . ?
C17 C16 C21 C22 -178.9(4) . . . . ?
C17 C18 C19 C20 -0.7(10) . . . . ?
C18 C19 C20 C21 0.3(9) . . . . ?
C19 C20 C21 C16 0.4(7) . . . . ?
C19 C20 C21 C22 178.2(5) . . . . ?
C20 C21 C22 N4 -177.3(4) . . . . ?
C20 C21 C22 N6 1.4(8) . . . . ?
C21 C16 C17 C18 0.4(7) . . . . ?
C22 N4 N5 C29 1.5(4) . . . . ?
C22 N6 C23 C24 -94.4(5) . . . . ?
C22 N6 C23 C28 86.2(5) . . . . ?
C22 N6 C29 N5 0.1(4) . . . . ?
C22 N6 C29 C30 -178.8(4) . . . . ?
C23 N6 C22 N4 -174.5(4) . . . . ?
C23 N6 C22 C21 6.7(7) . . . . ?
C23 N6 C29 N5 175.4(4) . . . . ?
C23 N6 C29 C30 -3.6(6) . . . . ?
C23 C24 C25 C26 0.0 . . . . ?
C24 C23 C28 C27 0.0 . . . . ?
C24 C25 C26 C27 0.0 . . . . ?
C25 C26 C27 C28 0.0 . . . . ?
C26 C27 C28 C23 0.0 . . . . ?
C28 C23 C24 C25 0.0 . . . . ?
C29 N6 C22 N4 0.8(4) . . . . ?
C29 N6 C22 C21 -178.0(4) . . . . ?
C29 N6 C23 C24 91.4(5) . . . . ?
C29 N6 C23 C28 -88.1(5) . . . . ?
N7A C31A C32A C33A 0.0 . . . . ?
N7A C35A C36A N8A -2.0(10) . . . . ?
N7A C35A C36A C37A 176.9(7) . . . . ?
C31A N7A C35A C34A 0.0 . . . . ?
C31A N7A C35A C36A -179.6(11) . . . . ?
C31A C32A C33A C34A 0.0 . . . . ?
C32A C33A C34A C35A 0.0 . . . . ?
C33A C34A C35A N7A 0.0 . . . . ?
C33A C34A C35A C36A 179.6(12) . . . . ?
C34A C35A C36A N8A 178.4(8) . . . . ?
C34A C35A C36A C37A -2.7(14) . . . . ?
C35A N7A C31A C32A 0.0 . . . . ?
C35A C36A C37A C38A -178.8(11) . . . . ?
N8A C36A C37A C38A 0.0 . . . . ?
C36A N8A C40A C39A 0.0 . . . . ?
C36A C37A C38A C39A 0.0 . . . . ?
C37A C38A C39A C40A 0.0 . . . . ?
C38A C39A C40A N8A 0.0 . . . . ?
C40A N8A C36A C35A 178.9(10) . . . . ?
C40A N8A C36A C37A 0.0 . . . . ?
